data_4123078
loop_
_publ_author_name
'Zhao, Wei'
'McCarthy, Sean M.'
'Lai, Ting Yi'
'Yennawar, Hemant P.'
'Radosevich, Alexander T.'

_publ_section_title
;
 Reversible Intermolecular E-H Oxidative Addition to a Geometrically
 Deformed and Structurally Dynamic Phosphorous Triamide.
;
_journal_name_full 'Journal of the American Chemical Society'
_journal_page_first 141203102325001
_journal_paper_doi 10.1021/ja510558d
_journal_year 2014
_chemical_formula_moiety 'C14 H14 Cl2 N3 P'
_chemical_formula_sum 'C14 H14 Cl2 N3 P'
_chemical_formula_weight 326.15
_chemical_name_systematic
; 
 ? 
;
_space_group_IT_number 61
_symmetry_cell_setting orthorhombic
_symmetry_space_group_name_Hall '-P 2ac 2ab'
_symmetry_space_group_name_H-M 'P b c a'
_atom_sites_solution_hydrogens geom
_atom_sites_solution_primary direct
_atom_sites_solution_secondary difmap
_audit_creation_method SHELXL-97
_cell_angle_alpha 90.00
_cell_angle_beta 90.00
_cell_angle_gamma 90.00
_cell_formula_units_Z 8
_cell_length_a 7.002(3)
_cell_length_b 12.529(4)
_cell_length_c 32.212(11)
_cell_measurement_reflns_used 6087
_cell_measurement_temperature 183(2)
_cell_measurement_theta_max 28.223
_cell_measurement_theta_min 2.529
_cell_volume 2825.9(18)
_computing_cell_refinement 'Bruker SMART'
_computing_data_collection 'Bruker SMART'
_computing_data_reduction 'Bruker SAINT'
_computing_molecular_graphics 'Bruker SHELXTL'
_computing_publication_material 'Bruker SHELXTL'
_computing_structure_refinement 'SHELXL-97 (Sheldrick, 1997)'
_computing_structure_solution 'SHELXS-97 (Sheldrick, 1990)'
_diffrn_ambient_temperature 183(2)
_diffrn_detector_area_resol_mean 8.34
_diffrn_measured_fraction_theta_full 0.993
_diffrn_measured_fraction_theta_max 0.993
_diffrn_measurement_device_type 'CCD area detector'
_diffrn_measurement_method 'phi and omega scans'
_diffrn_radiation_monochromator graphite
_diffrn_radiation_source 'fine-focus sealed tube'
_diffrn_radiation_type MoK\a
_diffrn_radiation_wavelength 0.71073
_diffrn_reflns_av_R_equivalents 0.0370
_diffrn_reflns_av_sigmaI/netI 0.0289
_diffrn_reflns_limit_h_max 9
_diffrn_reflns_limit_h_min -7
_diffrn_reflns_limit_k_max 11
_diffrn_reflns_limit_k_min -16
_diffrn_reflns_limit_l_max 42
_diffrn_reflns_limit_l_min -27
_diffrn_reflns_number 13071
_diffrn_reflns_theta_full 28.29
_diffrn_reflns_theta_max 28.29
_diffrn_reflns_theta_min 3.17
_exptl_absorpt_coefficient_mu 0.565
_exptl_absorpt_correction_T_max 0.9353
_exptl_absorpt_correction_T_min 0.8444
_exptl_absorpt_correction_type multi-scan
_exptl_absorpt_process_details SADABS
_exptl_crystal_colour yellow
_exptl_crystal_density_diffrn 1.533
_exptl_crystal_density_method 'not measured'
_exptl_crystal_description rod
_exptl_crystal_F_000 1344
_exptl_crystal_size_max 0.31
_exptl_crystal_size_mid 0.16
_exptl_crystal_size_min 0.12
_refine_diff_density_max 0.534
_refine_diff_density_min -0.255
_refine_diff_density_rms 0.060
_refine_ls_extinction_method none
_refine_ls_goodness_of_fit_ref 1.112
_refine_ls_hydrogen_treatment noref
_refine_ls_matrix_type full
_refine_ls_number_parameters 183
_refine_ls_number_reflns 3489
_refine_ls_number_restraints 0
_refine_ls_restrained_S_all 1.112
_refine_ls_R_factor_all 0.0465
_refine_ls_R_factor_gt 0.0420
_refine_ls_shift/su_max 0.005
_refine_ls_shift/su_mean 0.001
_refine_ls_structure_factor_coef Fsqd
_refine_ls_weighting_details 'calc w=1/[\s^2^(Fo^2^)+(0.0423P)^2^+1.8851P] where P=(Fo^2^+2Fc^2^)/3'
_refine_ls_weighting_scheme calc
_refine_ls_wR_factor_gt 0.1030
_refine_ls_wR_factor_ref 0.1056
_reflns_number_gt 3157
_reflns_number_total 3489
_reflns_threshold_expression >2sigma(I)
_cod_data_source_file ja510558d_si_002.cif
_cod_data_source_block 2-[Cl][Cl]
_cod_depositor_comments
;
The following automatic conversions were performed:

'_symmetry_cell_setting' value 'Orthorhombic' changed to
'orthorhombic' according to
/home/saulius/struct/COD-crude-data--automatic-downloads/rss-feeds/ACS/lib/dictionaries/cif_core.dic
dictionary named 'cif_core.dic' version 2.4.2 from 2011-04-26.

Automatic conversion script
Id: cif_fix_values 2935 2014-11-11 08:27:57Z andrius 
;
_cod_original_cell_volume 2825.9(17)
_cod_original_sg_symbol_H-M Pbca
_cod_database_code 4123078

loop_
_symmetry_equiv_pos_as_xyz
'x, y, z'
'-x+1/2, -y, z+1/2'
'-x, y+1/2, -z+1/2'
'x+1/2, -y+1/2, -z'
'-x, -y, -z'
'x-1/2, y, -z-1/2'
'x, -y-1/2, z-1/2'
'-x-1/2, y-1/2, z'

loop_
_atom_site_label
_atom_site_type_symbol
_atom_site_fract_x
_atom_site_fract_y
_atom_site_fract_z
_atom_site_U_iso_or_equiv
_atom_site_adp_type
_atom_site_occupancy
_atom_site_symmetry_multiplicity
_atom_site_calc_flag
_atom_site_refinement_flags
C1 C -0.1343(3) 0.84038(14) 0.15453(6) 0.0268(4) Uani 1 1 d .
C2 C -0.2179(3) 0.83926(16) 0.19357(6) 0.0349(4) Uani 1 1 d .
H2 H -0.1612 0.8026 0.2155 0.042 Uiso 1 1 calc R
C3 C -0.3888(3) 0.89434(17) 0.19919(7) 0.0409(5) Uani 1 1 d .
H3 H -0.4470 0.8942 0.2251 0.049 Uiso 1 1 calc R
C4 C -0.4730(3) 0.94921(17) 0.16674(8) 0.0418(5) Uani 1 1 d .
H4 H -0.5873 0.9853 0.1711 0.050 Uiso 1 1 calc R
C5 C -0.3891(3) 0.95109(16) 0.12781(7) 0.0359(4) Uani 1 1 d .
H5 H -0.4450 0.9887 0.1061 0.043 Uiso 1 1 calc R
C6 C -0.2200(3) 0.89576(14) 0.12197(6) 0.0280(4) Uani 1 1 d .
C7 C 0.1673(3) 0.73045(13) 0.16251(5) 0.0261(4) Uani 1 1 d .
C8 C 0.1675(3) 0.69863(15) 0.20383(6) 0.0336(4) Uani 1 1 d .
H8 H 0.0716 0.7207 0.2219 0.040 Uiso 1 1 calc R
C9 C 0.3148(3) 0.63297(16) 0.21745(6) 0.0391(5) Uani 1 1 d .
H9 H 0.3165 0.6104 0.2450 0.047 Uiso 1 1 calc R
C10 C 0.4577(3) 0.60076(16) 0.19118(7) 0.0406(5) Uani 1 1 d .
H10 H 0.5536 0.5560 0.2010 0.049 Uiso 1 1 calc R
C11 C 0.4612(3) 0.63433(15) 0.14974(7) 0.0353(4) Uani 1 1 d .
H11 H 0.5591 0.6137 0.1320 0.042 Uiso 1 1 calc R
C12 C 0.3136(3) 0.69939(13) 0.13608(6) 0.0275(4) Uani 1 1 d .
C13 C -0.1950(3) 0.93130(16) 0.04724(6) 0.0349(4) Uani 1 1 d .
H13A H -0.3249 0.9079 0.0445 0.052 Uiso 1 1 calc R
H13B H -0.1218 0.9061 0.0240 0.052 Uiso 1 1 calc R
H13C H -0.1913 1.0079 0.0480 0.052 Uiso 1 1 calc R
C14 C 0.4227(3) 0.70558(16) 0.06415(6) 0.0355(4) Uani 1 1 d .
H14A H 0.5485 0.7322 0.0699 0.053 Uiso 1 1 calc R
H14B H 0.3801 0.7323 0.0378 0.053 Uiso 1 1 calc R
H14C H 0.4255 0.6290 0.0634 0.053 Uiso 1 1 calc R
Cl1 Cl 0.23202(8) 0.91716(4) 0.048812(17) 0.04122(15) Uani 1 1 d .
Cl2 Cl -0.02550(8) 0.69388(4) 0.046377(15) 0.03737(14) Uani 1 1 d .
N1 N 0.0353(2) 0.79291(12) 0.14017(5) 0.0268(3) Uani 1 1 d .
N2 N -0.1143(2) 0.88870(13) 0.08564(5) 0.0302(3) Uani 1 1 d .
N3 N 0.2920(2) 0.74088(12) 0.09658(5) 0.0288(3) Uani 1 1 d .
P1 P 0.08391(7) 0.80894(3) 0.088537(13) 0.02378(12) Uani 1 1 d .

loop_
_atom_site_aniso_label
_atom_site_aniso_U_11
_atom_site_aniso_U_22
_atom_site_aniso_U_33
_atom_site_aniso_U_23
_atom_site_aniso_U_13
_atom_site_aniso_U_12
C1 0.0282(9) 0.0251(8) 0.0273(8) -0.0042(6) 0.0022(7) -0.0017(7)
C2 0.0408(11) 0.0343(9) 0.0296(9) -0.0024(7) 0.0062(8) -0.0007(8)
C3 0.0429(12) 0.0380(10) 0.0419(11) -0.0067(9) 0.0193(10) -0.0024(9)
C4 0.0348(11) 0.0345(10) 0.0563(14) -0.0089(9) 0.0130(10) 0.0032(9)
C5 0.0333(10) 0.0304(9) 0.0438(11) -0.0034(8) -0.0001(9) 0.0044(8)
C6 0.0291(9) 0.0254(8) 0.0296(9) -0.0042(7) -0.0006(8) -0.0015(7)
C7 0.0299(9) 0.0246(8) 0.0238(8) 0.0001(6) -0.0053(7) -0.0013(7)
C8 0.0406(11) 0.0360(9) 0.0243(8) 0.0009(7) -0.0037(8) -0.0025(9)
C9 0.0506(13) 0.0355(10) 0.0311(10) 0.0054(8) -0.0158(10) -0.0055(9)
C10 0.0473(13) 0.0313(10) 0.0432(12) 0.0028(8) -0.0192(10) 0.0056(9)
C11 0.0356(10) 0.0316(9) 0.0386(11) -0.0035(8) -0.0075(9) 0.0064(8)
C12 0.0323(10) 0.0241(8) 0.0261(8) -0.0005(6) -0.0046(7) -0.0001(7)
C13 0.0386(11) 0.0358(10) 0.0303(9) 0.0045(7) -0.0073(8) 0.0052(8)
C14 0.0372(11) 0.0352(10) 0.0341(10) -0.0028(8) 0.0082(9) 0.0056(8)
Cl1 0.0387(3) 0.0361(3) 0.0489(3) 0.0152(2) 0.0079(2) 0.0000(2)
Cl2 0.0450(3) 0.0321(2) 0.0350(3) -0.00858(18) -0.0085(2) -0.0010(2)
N1 0.0306(8) 0.0296(7) 0.0202(7) 0.0005(5) -0.0011(6) 0.0034(6)
N2 0.0310(8) 0.0355(8) 0.0241(7) 0.0012(6) -0.0027(6) 0.0078(7)
N3 0.0309(8) 0.0322(8) 0.0233(7) 0.0001(6) 0.0016(6) 0.0076(7)
P1 0.0276(2) 0.0239(2) 0.0198(2) -0.00037(15) -0.00026(17) 0.00152(17)

loop_
_atom_type_symbol
_atom_type_description
_atom_type_scat_dispersion_real
_atom_type_scat_dispersion_imag
_atom_type_scat_source
C C 0.0033 0.0016 'International Tables Vol C Tables 4.2.6.8 and 6.1.1.4'
H H 0.0000 0.0000 'International Tables Vol C Tables 4.2.6.8 and 6.1.1.4'
N N 0.0061 0.0033 'International Tables Vol C Tables 4.2.6.8 and 6.1.1.4'
P P 0.1023 0.0942 'International Tables Vol C Tables 4.2.6.8 and 6.1.1.4'
Cl Cl 0.1484 0.1585 'International Tables Vol C Tables 4.2.6.8 and 6.1.1.4'

loop_
_geom_angle_atom_site_label_1
_geom_angle_atom_site_label_2
_geom_angle_atom_site_label_3
_geom_angle
C2 C1 C6 120.41(18)
C2 C1 N1 130.55(18)
C6 C1 N1 109.05(16)
C1 C2 C3 118.4(2)
C1 C2 H2 120.8
C3 C2 H2 120.8
C4 C3 C2 121.0(2)
C4 C3 H3 119.5
C2 C3 H3 119.5
C3 C4 C5 120.8(2)
C3 C4 H4 119.6
C5 C4 H4 119.6
C6 C5 C4 118.5(2)
C6 C5 H5 120.8
C4 C5 H5 120.8
C5 C6 N2 127.04(18)
C5 C6 C1 120.99(18)
N2 C6 C1 111.96(16)
C12 C7 C8 120.43(18)
C12 C7 N1 109.06(15)
C8 C7 N1 130.51(18)
C7 C8 C9 118.2(2)
C7 C8 H8 120.9
C9 C8 H8 120.9
C10 C9 C8 121.39(19)
C10 C9 H9 119.3
C8 C9 H9 119.3
C9 C10 C11 120.85(19)
C9 C10 H10 119.6
C11 C10 H10 119.6
C12 C11 C10 117.8(2)
C12 C11 H11 121.1
C10 C11 H11 121.1
N3 C12 C11 126.45(18)
N3 C12 C7 112.22(16)
C11 C12 C7 121.32(17)
N2 C13 H13A 109.5
N2 C13 H13B 109.5
H13A C13 H13B 109.5
N2 C13 H13C 109.5
H13A C13 H13C 109.5
H13B C13 H13C 109.5
N3 C14 H14A 109.5
N3 C14 H14B 109.5
H14A C14 H14B 109.5
N3 C14 H14C 109.5
H14A C14 H14C 109.5
H14B C14 H14C 109.5
C1 N1 C7 128.37(15)
C1 N1 P1 115.99(12)
C7 N1 P1 115.60(12)
C6 N2 C13 119.00(17)
C6 N2 P1 115.05(12)
C13 N2 P1 124.93(14)
C12 N3 C14 118.48(16)
C12 N3 P1 114.88(13)
C14 N3 P1 125.32(13)
N3 P1 N1 87.90(8)
N3 P1 N2 172.22(8)
N1 P1 N2 87.73(8)
N3 P1 Cl2 93.78(6)
N1 P1 Cl2 118.08(6)
N2 P1 Cl2 93.95(6)
N3 P1 Cl1 89.63(6)
N1 P1 Cl1 139.02(6)
N2 P1 Cl1 89.45(6)
Cl2 P1 Cl1 102.90(4)

loop_
_geom_bond_atom_site_label_1
_geom_bond_atom_site_label_2
_geom_bond_distance
C1 C2 1.387(3)
C1 C6 1.393(3)
C1 N1 1.407(2)
C2 C3 1.393(3)
C2 H2 0.9300
C3 C4 1.383(3)
C3 H3 0.9300
C4 C5 1.385(3)
C4 H4 0.9300
C5 C6 1.385(3)
C5 H5 0.9300
C6 N2 1.387(2)
C7 C12 1.388(3)
C7 C8 1.389(2)
C7 N1 1.408(2)
C8 C9 1.391(3)
C8 H8 0.9300
C9 C10 1.371(3)
C9 H9 0.9300
C10 C11 1.400(3)
C10 H10 0.9300
C11 C12 1.388(3)
C11 H11 0.9300
C12 N3 1.383(2)
C13 N2 1.461(2)
C13 H13A 0.9600
C13 H13B 0.9600
C13 H13C 0.9600
C14 N3 1.458(2)
C14 H14A 0.9600
C14 H14B 0.9600
C14 H14C 0.9600
Cl1 P1 2.1334(8)
Cl2 P1 2.1235(8)
N1 P1 1.7095(16)
N2 P1 1.7129(17)
N3 P1 1.7082(16)

loop_
_geom_torsion_atom_site_label_1
_geom_torsion_atom_site_label_2
_geom_torsion_atom_site_label_3
_geom_torsion_atom_site_label_4
_geom_torsion
C6 C1 C2 C3 0.2(3)
N1 C1 C2 C3 179.76(18)
C1 C2 C3 C4 -0.3(3)
C2 C3 C4 C5 -0.2(3)
C3 C4 C5 C6 0.7(3)
C4 C5 C6 N2 -179.52(19)
C4 C5 C6 C1 -0.8(3)
C2 C1 C6 C5 0.3(3)
N1 C1 C6 C5 -179.34(16)
C2 C1 C6 N2 179.23(17)
N1 C1 C6 N2 -0.4(2)
C12 C7 C8 C9 -1.7(3)
N1 C7 C8 C9 177.77(18)
C7 C8 C9 C10 0.6(3)
C8 C9 C10 C11 0.9(3)
C9 C10 C11 C12 -1.2(3)
C10 C11 C12 N3 179.76(18)
C10 C11 C12 C7 0.1(3)
C8 C7 C12 N3 -178.36(17)
N1 C7 C12 N3 2.1(2)
C8 C7 C12 C11 1.4(3)
N1 C7 C12 C11 -178.17(16)
C2 C1 N1 C7 -0.1(3)
C6 C1 N1 C7 179.52(16)
C2 C1 N1 P1 177.38(17)
C6 C1 N1 P1 -3.04(19)
C12 C7 N1 C1 179.63(16)
C8 C7 N1 C1 0.1(3)
C12 C7 N1 P1 2.18(19)
C8 C7 N1 P1 -177.32(17)
C5 C6 N2 C13 -8.5(3)
C1 C6 N2 C13 172.68(16)
C5 C6 N2 P1 -177.48(16)
C1 C6 N2 P1 3.7(2)
C11 C12 N3 C14 7.1(3)
C7 C12 N3 C14 -173.16(16)
C11 C12 N3 P1 174.69(16)
C7 C12 N3 P1 -5.6(2)
C12 N3 P1 N1 5.61(14)
C14 N3 P1 N1 172.22(17)
C12 N3 P1 N2 61.5(6)
C14 N3 P1 N2 -131.9(6)
C12 N3 P1 Cl2 -112.40(13)
C14 N3 P1 Cl2 54.21(16)
C12 N3 P1 Cl1 144.70(13)
C14 N3 P1 Cl1 -48.70(16)
C1 N1 P1 N3 177.82(14)
C7 N1 P1 N3 -4.41(13)
C1 N1 P1 N2 4.26(14)
C7 N1 P1 N2 -177.97(14)
C1 N1 P1 Cl2 -89.01(13)
C7 N1 P1 Cl2 88.77(13)
C1 N1 P1 Cl1 90.80(15)
C7 N1 P1 Cl1 -91.42(14)
C6 N2 P1 N3 -60.3(7)
C13 N2 P1 N3 131.4(6)
C6 N2 P1 N1 -4.44(14)
C13 N2 P1 N1 -172.72(17)
C6 N2 P1 Cl2 113.56(13)
C13 N2 P1 Cl2 -54.72(17)
C6 N2 P1 Cl1 -143.55(13)
C13 N2 P1 Cl1 48.18(16)
